data_4345710
loop_
_publ_author_name
'Malaestean, Iurie L.'
'Kravtsov, Victor Ch'
'Lipkowski, Janusz'
'Cariati, Elena'
'Righetto, Stefania'
'Marinotto, Daniele'
'Forni, Alessandra'
'Fonari, Marina S.'

_publ_section_title
;
 Partial in Situ Reduction of Copper(II) Resulting in One-Pot Formation of
 2D Neutral and 3D Cationic Copper(I) Iodide-Pyrazine Coordination
 Polymers: Structure and Emissive Properties.
;
_journal_name_full 'Inorganic chemistry'
_journal_paper_doi 10.1021/acs.inorgchem.7b00290
_journal_year 2017
_chemical_formula_moiety 'C8 H8 Cu I5 N4'
_chemical_formula_sum 'C8 H8 Cu I5 N4'
_chemical_formula_weight 858.22
_space_group_crystal_system orthorhombic
_space_group_IT_number 43
_space_group_name_Hall 'F 2 -2d'
_space_group_name_H-M_alt 'F d d 2'
_symmetry_space_group_name_Hall 'F 2 -2d'
_symmetry_space_group_name_H-M 'F d d 2'
_atom_sites_solution_hydrogens geom
_audit_creation_method SHELXL-2014/7
_cell_angle_alpha 90
_cell_angle_beta 90
_cell_angle_gamma 90
_cell_formula_units_Z 8
_cell_length_a 18.9011(8)
_cell_length_b 14.8488(7)
_cell_length_c 12.9302(6)
_cell_measurement_reflns_used 844
_cell_measurement_temperature 293(2)
_cell_measurement_theta_max 26.3620
_cell_measurement_theta_min 3.4710
_cell_volume 3629.0(3)
_computing_cell_refinement
;
CrysAlisPro, Agilent Technologies,
Version 1.171.37.35 (release 13-08-2014 CrysAlis171 .NET)
(compiled Aug 13 2014,18:06:01)
;
_computing_data_collection
;
CrysAlisPro, Agilent Technologies,
Version 1.171.37.35 (release 13-08-2014 CrysAlis171 .NET)
(compiled Aug 13 2014,18:06:01)
;
_computing_data_reduction
;
CrysAlisPro, Agilent Technologies,
Version 1.171.37.35 (release 13-08-2014 CrysAlis171 .NET)
(compiled Aug 13 2014,18:06:01)
;
_computing_structure_refinement 'SHELXL-2014/7 (Sheldrick, 2014)'
_computing_structure_solution 'SHELXL-2014/7 (Sheldrick, 2014)'
_diffrn_ambient_temperature 293(2)
_diffrn_detector 'CCD plate'
_diffrn_detector_type Eos
_diffrn_measured_fraction_theta_full 0.994
_diffrn_measured_fraction_theta_max 0.994
_diffrn_measurement_device 'four-circle diffractometer'
_diffrn_measurement_device_type 'Xcalibur, Eos'
_diffrn_measurement_method '\w scans'
_diffrn_radiation_type MoK\a
_diffrn_radiation_wavelength 0.71073
_diffrn_reflns_av_R_equivalents 0.0227
_diffrn_reflns_av_unetI/netI 0.0380
_diffrn_reflns_Laue_measured_fraction_full 0.994
_diffrn_reflns_Laue_measured_fraction_max 0.994
_diffrn_reflns_limit_h_max 22
_diffrn_reflns_limit_h_min -21
_diffrn_reflns_limit_k_max 17
_diffrn_reflns_limit_k_min -8
_diffrn_reflns_limit_l_max 15
_diffrn_reflns_limit_l_min -9
_diffrn_reflns_number 1825
_diffrn_reflns_point_group_measured_fraction_full 0.694
_diffrn_reflns_point_group_measured_fraction_max 0.693
_diffrn_reflns_theta_full 25.146
_diffrn_reflns_theta_max 25.146
_diffrn_reflns_theta_min 3.490
_exptl_absorpt_coefficient_mu 9.701
_exptl_absorpt_correction_T_max 1.00000
_exptl_absorpt_correction_T_min 0.58172
_exptl_absorpt_correction_type multi-scan
_exptl_absorpt_process_details
;
CrysAlisPro, Agilent Technologies,
Version 1.171.37.35 (release 13-08-2014 CrysAlis171 .NET)
(compiled Aug 13 2014,18:06:01)
Empirical absorption correction using spherical harmonics,
 implemented in SCALE3 ABSPACK scaling algorithm.
;
_exptl_crystal_colour black
_exptl_crystal_density_diffrn 3.142
_exptl_crystal_description block
_exptl_crystal_F_000 3024
_exptl_crystal_size_max 0.25
_exptl_crystal_size_mid 0.20
_exptl_crystal_size_min 0.20
_refine_diff_density_max 0.763
_refine_diff_density_min -0.495
_refine_diff_density_rms 0.131
_refine_ls_abs_structure_details
;
 Flack x determined using 250 quotients [(I+)-(I-)]/[(I+)+(I-)]
 (Parsons, Flack and Wagner, Acta Cryst. B69 (2013) 249-259).
;
_refine_ls_abs_structure_Flack 0.02(8)
_refine_ls_extinction_coef 0.00086(5)
_refine_ls_extinction_expression Fc^*^=kFc[1+0.001xFc^2^\l^3^/sin(2\q)]^-1/4^
_refine_ls_extinction_method 'SHELXL-2014/7 (Sheldrick 2014'
_refine_ls_goodness_of_fit_ref 1.068
_refine_ls_hydrogen_treatment constr
_refine_ls_matrix_type full
_refine_ls_number_parameters 84
_refine_ls_number_reflns 1129
_refine_ls_number_restraints 1
_refine_ls_restrained_S_all 1.067
_refine_ls_R_factor_all 0.0348
_refine_ls_R_factor_gt 0.0314
_refine_ls_shift/su_max 0.000
_refine_ls_shift/su_mean 0.000
_refine_ls_structure_factor_coef Fsqd
_refine_ls_weighting_details 'w=1/[\s^2^(Fo^2^)+(0.0376P)^2^+10.9346P] where P=(Fo^2^+2Fc^2^)/3'
_refine_ls_weighting_scheme calc
_refine_ls_wR_factor_gt 0.0768
_refine_ls_wR_factor_ref 0.0792
_reflns_Friedel_coverage 0.331
_reflns_Friedel_fraction_full 0.363
_reflns_Friedel_fraction_max 0.363
_reflns_number_gt 1041
_reflns_number_total 1129
_reflns_threshold_expression 'I > 2\s(I)'
_cod_data_source_file ic7b00290_si_004.cif
_cod_data_source_block Cupyz2I5
_cod_database_code 4345710
_shelx_shelxl_version_number 2014/7
_shelx_space_group_comment
;
The symmetry employed for this shelxl refinement is uniquely defined
by the following loop, which should always be used as a source of
symmetry information in preference to the above space-group names.
They are only intended as comments.
;

loop_
_space_group_symop_operation_xyz
'x, y, z'
'-x, -y, z'
'-x+1/4, y+1/4, z+1/4'
'x+1/4, -y+1/4, z+1/4'
'x, y+1/2, z+1/2'
'-x, -y+1/2, z+1/2'
'-x+1/4, y+3/4, z+3/4'
'x+1/4, -y+3/4, z+3/4'
'x+1/2, y, z+1/2'
'-x+1/2, -y, z+1/2'
'-x+3/4, y+1/4, z+3/4'
'x+3/4, -y+1/4, z+3/4'
'x+1/2, y+1/2, z'
'-x+1/2, -y+1/2, z'
'-x+3/4, y+3/4, z+1/4'
'x+3/4, -y+3/4, z+1/4'

loop_
_atom_site_label
_atom_site_type_symbol
_atom_site_fract_x
_atom_site_fract_y
_atom_site_fract_z
_atom_site_U_iso_or_equiv
_atom_site_adp_type
_atom_site_occupancy
_atom_site_site_symmetry_order
_atom_site_calc_flag
_atom_site_refinement_flags_posn
_atom_site_refinement_flags_adp
_atom_site_refinement_flags_occupancy
Cu1 Cu 0.5000 0.5000 0.7240(2) 0.0425(6) Uani 1 2 d S T P
I1 I 0.72166(6) 0.48062(8) 0.20970(8) 0.0618(4) Uani 1 1 d . . .
I2 I 0.73230(6) 0.61005(8) 0.36792(8) 0.0557(4) Uani 1 1 d . . .
I3 I 0.7500 0.7500 0.54186(12) 0.0694(5) Uani 1 2 d S T P
N1 N 0.5711(5) 0.4240(7) 0.6461(8) 0.034(3) Uani 1 1 d . . .
N2 N 0.6807(5) 0.3281(7) 0.5531(8) 0.036(3) Uani 1 1 d . . .
C1 C 0.5999(7) 0.4491(10) 0.5550(11) 0.045(4) Uani 1 1 d . . .
H1 H 0.5829 0.5003 0.5218 0.054 Uiso 1 1 calc R U .
C2 C 0.6530(6) 0.4016(9) 0.5111(11) 0.038(3) Uani 1 1 d . . .
H2 H 0.6710 0.4215 0.4481 0.046 Uiso 1 1 calc R U .
C3 C 0.6514(7) 0.3025(10) 0.6440(11) 0.040(3) Uani 1 1 d . . .
H3 H 0.6681 0.2510 0.6769 0.047 Uiso 1 1 calc R U .
C4 C 0.5979(7) 0.3503(9) 0.6883(11) 0.043(4) Uani 1 1 d . . .
H4 H 0.5794 0.3303 0.7509 0.052 Uiso 1 1 calc R U .

loop_
_atom_site_aniso_label
_atom_site_aniso_U_11
_atom_site_aniso_U_22
_atom_site_aniso_U_33
_atom_site_aniso_U_23
_atom_site_aniso_U_13
_atom_site_aniso_U_12
Cu1 0.0292(11) 0.0467(15) 0.0517(15) 0.000 0.000 0.0002(10)
I1 0.0662(7) 0.0655(7) 0.0538(7) 0.0092(6) 0.0032(6) 0.0039(5)
I2 0.0562(6) 0.0519(6) 0.0589(6) 0.0171(5) 0.0102(5) 0.0030(5)
I3 0.0774(11) 0.0803(12) 0.0505(10) 0.000 0.000 -0.0083(9)
N1 0.027(5) 0.038(6) 0.037(6) -0.004(5) 0.000(5) -0.003(4)
N2 0.032(5) 0.046(7) 0.030(6) 0.003(6) -0.001(5) -0.004(5)
C1 0.050(9) 0.045(9) 0.040(8) 0.003(7) -0.004(7) 0.000(7)
C2 0.038(8) 0.039(8) 0.038(7) 0.017(7) 0.011(6) -0.003(6)
C3 0.029(6) 0.045(9) 0.044(8) 0.005(7) -0.001(6) -0.002(6)
C4 0.050(8) 0.045(9) 0.035(8) 0.000(7) 0.010(7) 0.009(7)

loop_
_atom_type_symbol
_atom_type_description
_atom_type_scat_dispersion_real
_atom_type_scat_dispersion_imag
_atom_type_scat_source
C C 0.0033 0.0016 'International Tables Vol C Tables 4.2.6.8 and 6.1.1.4'
H H 0.0000 0.0000 'International Tables Vol C Tables 4.2.6.8 and 6.1.1.4'
Cu Cu 0.3201 1.2651 'International Tables Vol C Tables 4.2.6.8 and 6.1.1.4'
I I -0.4742 1.8119 'International Tables Vol C Tables 4.2.6.8 and 6.1.1.4'
N N 0.0061 0.0033 'International Tables Vol C Tables 4.2.6.8 and 6.1.1.4'

loop_
_geom_angle_atom_site_label_1
_geom_angle_atom_site_label_2
_geom_angle_atom_site_label_3
_geom_angle
_geom_angle_site_symmetry_1
_geom_angle_site_symmetry_3
N1 Cu1 N1 120.2(6) . 2_665
N1 Cu1 N2 98.2(4) . 3_655
N1 Cu1 N2 111.2(4) 2_665 3_655
N1 Cu1 N2 111.2(4) . 16_455
N1 Cu1 N2 98.2(4) 2_665 16_455
N2 Cu1 N2 119.4(6) 3_655 16_455
I1 I2 I3 177.81(5) . .
I2 I3 I2 86.21(6) . 14_665
C4 N1 C1 115.7(12) . .
C4 N1 Cu1 120.6(9) . .
C1 N1 Cu1 123.3(10) . .
C2 N2 C3 115.1(12) . .
C2 N2 Cu1 121.3(9) . 7_644
C3 N2 Cu1 122.8(9) . 7_644
N1 C1 C2 121.5(13) . .
N2 C2 C1 123.4(12) . .
N2 C3 C4 121.5(12) . .
N1 C4 C3 122.8(12) . .

loop_
_geom_bond_atom_site_label_1
_geom_bond_atom_site_label_2
_geom_bond_distance
_geom_bond_site_symmetry_2
Cu1 N1 2.023(10) .
Cu1 N1 2.023(10) 2_665
Cu1 N2 2.026(10) 3_655
Cu1 N2 2.026(10) 16_455
I1 I2 2.8142(15) .
I2 I3 3.0803(16) .
I3 I2 3.0804(16) 14_665
N1 C4 1.325(17) .
N1 C1 1.350(16) .
N2 C2 1.327(16) .
N2 C3 1.354(16) .
N2 Cu1 2.026(10) 7_644
C1 C2 1.351(18) .
C3 C4 1.362(17) .
